data_7046393
loop_
_publ_author_name
'Riensch, Nicolas A.'
'Fritze, Lars'
'Schindler, Tobias'
'Kremer, Marius'
'Helten, Holger'

_publ_section_title
;
 Difuryl(supermesityl)borane: a versatile building block for extended
 \p-conjugated materials.
;
_journal_issue 31
_journal_name_full 'Dalton transactions (Cambridge, England : 2003)'
_journal_page_first 10399
_journal_page_last 10403
_journal_paper_doi 10.1039/c8dt01716f
_journal_volume 47
_journal_year 2018
_chemical_formula_moiety 'C26 H33 B Br2 O2'
_chemical_formula_sum 'C26 H33 B Br2 O2'
_chemical_formula_weight 548.15
_space_group_crystal_system triclinic
_space_group_IT_number 2
_space_group_name_Hall '-P 1'
_space_group_name_H-M_alt 'P -1'
_symmetry_space_group_name_Hall '-P 1'
_symmetry_space_group_name_H-M 'P -1'
_atom_sites_solution_hydrogens geom
_atom_sites_solution_primary dual
_audit_creation_date 2018-04-24
_audit_creation_method
;
Olex2 1.2
(compiled 2017.08.10 svn.r3458 for OlexSys, GUI svn.r5381)
;
_audit_update_record
;
2018-04-29 deposited with the CCDC.
2018-05-18 downloaded from the CCDC.
;
_cell_angle_alpha 71.643(2)
_cell_angle_beta 86.345(2)
_cell_angle_gamma 78.848(2)
_cell_formula_units_Z 2
_cell_length_a 9.0914(12)
_cell_length_b 10.6006(14)
_cell_length_c 14.3655(18)
_cell_measurement_reflns_used 4676
_cell_measurement_temperature 100(2)
_cell_measurement_theta_max 28.66
_cell_measurement_theta_min 2.28
_cell_volume 1289.2(3)
_computing_cell_refinement 'SAINT v8.34A (Bruker, 2013)'
_computing_data_reduction 'SAINT v8.34A (Bruker, 2013)'
_computing_molecular_graphics 'Olex2 (Dolomanov et al., 2009)'
_computing_publication_material 'Olex2 (Dolomanov et al., 2009)'
_computing_structure_refinement 'ShelXL (Sheldrick, 2015)'
_computing_structure_solution 'ShelXT (Sheldrick, 2015)'
_diffrn_ambient_temperature 100
_diffrn_measured_fraction_theta_full 1.000
_diffrn_measured_fraction_theta_max 0.901
_diffrn_measurement_device_type 'Bruker APEX CCD'
_diffrn_measurement_method '\w scans'
_diffrn_radiation_monochromator 'multilayer optics'
_diffrn_radiation_type MoK\a
_diffrn_radiation_wavelength 0.71073
_diffrn_reflns_av_R_equivalents 0.0463
_diffrn_reflns_av_unetI/netI 0.0590
_diffrn_reflns_Laue_measured_fraction_full 1.000
_diffrn_reflns_Laue_measured_fraction_max 0.901
_diffrn_reflns_limit_h_max 12
_diffrn_reflns_limit_h_min -13
_diffrn_reflns_limit_k_max 15
_diffrn_reflns_limit_k_min -15
_diffrn_reflns_limit_l_max 20
_diffrn_reflns_limit_l_min -20
_diffrn_reflns_number 20064
_diffrn_reflns_point_group_measured_fraction_full 1.000
_diffrn_reflns_point_group_measured_fraction_max 0.901
_diffrn_reflns_theta_full 25.242
_diffrn_reflns_theta_max 31.160
_diffrn_reflns_theta_min 2.059
_diffrn_standards_number 0
_exptl_absorpt_coefficient_mu 3.163
_exptl_absorpt_correction_T_max 0.7461
_exptl_absorpt_correction_T_min 0.3691
_exptl_absorpt_correction_type multi-scan
_exptl_absorpt_process_details
;
SADABS-2008/1 (Bruker,2008) was used for absorption correction.
wR2(int) was 0.1344 before and 0.0644 after correction.
The Ratio of minimum to maximum transmission is 0.4947.
The \l/2 correction factor is 0.0015.
;
_exptl_crystal_colour colourless
_exptl_crystal_density_diffrn 1.412
_exptl_crystal_description plate
_exptl_crystal_F_000 560
_exptl_crystal_size_max 0.7
_exptl_crystal_size_mid 0.6
_exptl_crystal_size_min 0.08
_refine_diff_density_max 0.967
_refine_diff_density_min -0.715
_refine_diff_density_rms 0.091
_refine_ls_extinction_method none
_refine_ls_goodness_of_fit_ref 1.048
_refine_ls_hydrogen_treatment constr
_refine_ls_matrix_type full
_refine_ls_number_parameters 289
_refine_ls_number_reflns 7513
_refine_ls_number_restraints 0
_refine_ls_restrained_S_all 1.048
_refine_ls_R_factor_all 0.0531
_refine_ls_R_factor_gt 0.0393
_refine_ls_shift/su_max 0.001
_refine_ls_shift/su_mean 0.000
_refine_ls_structure_factor_coef Fsqd
_refine_ls_weighting_details 'w=1/[\s^2^(Fo^2^)+(0.0420P)^2^+0.1840P] where P=(Fo^2^+2Fc^2^)/3'
_refine_ls_weighting_scheme calc
_refine_ls_wR_factor_gt 0.0944
_refine_ls_wR_factor_ref 0.1002
_reflns_Friedel_coverage 0.000
_reflns_number_gt 6010
_reflns_number_total 7513
_reflns_threshold_expression 'I > 2\s(I)'
_cod_data_source_file c8dt01716f2.cif
_cod_data_source_block m18_a03sad
_cod_depositor_comments 'Adding full bibliography for 7046393--7046395.cif.'
_cod_database_code 7046393
_shelx_shelxl_version_number 2018/1
_shelx_space_group_comment
;
The symmetry employed for this shelxl refinement is uniquely defined
by the following loop, which should always be used as a source of
symmetry information in preference to the above space-group names.
They are only intended as comments.
;
_olex2_refinement_description
;
1. Fixed Uiso
 At 1.2 times of:
  All C(H) groups
 At 1.5 times of:
  All C(H,H,H) groups
2.a Aromatic/amide H refined with riding coordinates:
 C2(H2), C3(H3), C6(H6), C7(H7), C11(H11), C13(H13)
2.b Idealised Me refined as rotating group:
 C16(H16A,H16B,H16C), C17(H17A,H17B,H17C), C18(H18A,H18B,H18C), C20(H20A,H20B,
 H20C), C21(H21A,H21B,H21C), C22(H22A,H22B,H22C), C24(H24A,H24B,H24C), C25(H25A,
 H25B,H25C), C26(H26A,H26B,H26C)
;
_olex2_submission_special_instructions 'No special instructions were received'

loop_
_space_group_symop_operation_xyz
'x, y, z'
'-x, -y, -z'

loop_
_atom_site_label
_atom_site_type_symbol
_atom_site_fract_x
_atom_site_fract_y
_atom_site_fract_z
_atom_site_U_iso_or_equiv
_atom_site_adp_type
_atom_site_occupancy
_atom_site_site_symmetry_order
_atom_site_calc_flag
_atom_site_refinement_flags_posn
Br1 Br 0.40240(3) 0.69783(3) 0.54017(2) 0.03364(8) Uani 1 1 d .
Br2 Br -0.21092(2) 0.96077(2) -0.01372(2) 0.02333(7) Uani 1 1 d .
O1 O 0.30618(16) 0.65571(14) 0.37782(10) 0.0181(3) Uani 1 1 d .
O2 O -0.00064(15) 0.79202(14) 0.11975(10) 0.0147(3) Uani 1 1 d .
C1 C 0.2108(2) 0.7120(2) 0.29667(15) 0.0157(4) Uani 1 1 d .
C2 C 0.1399(2) 0.8365(2) 0.29864(16) 0.0189(4) Uani 1 1 d .
H2 H 0.070642 0.896318 0.252999 0.023 Uiso 1 1 calc R
C3 C 0.1905(3) 0.8590(2) 0.38316(17) 0.0230(5) Uani 1 1 d .
H3 H 0.161036 0.935068 0.403696 0.028 Uiso 1 1 calc R
C4 C 0.2893(2) 0.7474(2) 0.42650(15) 0.0200(4) Uani 1 1 d .
C5 C 0.1034(2) 0.67120(19) 0.14030(15) 0.0149(4) Uani 1 1 d .
C6 C 0.0974(2) 0.6177(2) 0.06590(15) 0.0176(4) Uani 1 1 d .
H6 H 0.154153 0.536691 0.061667 0.021 Uiso 1 1 calc R
C7 C -0.0098(2) 0.7064(2) -0.00380(15) 0.0186(4) Uani 1 1 d .
H7 H -0.036639 0.696518 -0.062173 0.022 Uiso 1 1 calc R
C8 C -0.0641(2) 0.8082(2) 0.03350(15) 0.0161(4) Uani 1 1 d .
C9 C 0.3172(2) 0.48370(19) 0.24328(14) 0.0139(4) Uani 1 1 d .
C10 C 0.4627(2) 0.47494(19) 0.19980(14) 0.0138(4) Uani 1 1 d .
C11 C 0.5477(2) 0.3477(2) 0.20618(15) 0.0157(4) Uani 1 1 d .
H11 H 0.644074 0.343089 0.179956 0.019 Uiso 1 1 calc R
C12 C 0.4953(2) 0.22748(19) 0.24985(15) 0.0154(4) Uani 1 1 d .
C13 C 0.3541(2) 0.2382(2) 0.29208(15) 0.0176(4) Uani 1 1 d .
H13 H 0.316605 0.159280 0.321662 0.021 Uiso 1 1 calc R
C14 C 0.2646(2) 0.3611(2) 0.29275(14) 0.0155(4) Uani 1 1 d .
C15 C 0.5428(2) 0.59637(19) 0.15083(15) 0.0149(4) Uani 1 1 d .
C16 C 0.4383(2) 0.7287(2) 0.09807(16) 0.0200(4) Uani 1 1 d .
H16A H 0.386549 0.716160 0.046380 0.030 Uiso 1 1 calc GR
H16B H 0.496212 0.798645 0.070848 0.030 Uiso 1 1 calc GR
H16C H 0.366647 0.754272 0.143973 0.030 Uiso 1 1 calc GR
C17 C 0.6291(3) 0.6202(2) 0.23064(16) 0.0222(5) Uani 1 1 d .
H17A H 0.559408 0.645727 0.277495 0.033 Uiso 1 1 calc GR
H17B H 0.684854 0.691091 0.201056 0.033 Uiso 1 1 calc GR
H17C H 0.696776 0.538585 0.263181 0.033 Uiso 1 1 calc GR
C18 C 0.6553(2) 0.5678(2) 0.07214(17) 0.0230(5) Uani 1 1 d .
H18A H 0.738247 0.499249 0.103064 0.035 Uiso 1 1 calc GR
H18B H 0.691101 0.649105 0.036219 0.035 Uiso 1 1 calc GR
H18C H 0.606813 0.537279 0.027988 0.035 Uiso 1 1 calc GR
C19 C 0.5855(2) 0.0891(2) 0.25185(16) 0.0191(4) Uani 1 1 d .
C20 C 0.7424(3) 0.0973(2) 0.2068(2) 0.0293(5) Uani 1 1 d .
H20A H 0.733635 0.155665 0.140287 0.044 Uiso 1 1 calc GR
H20B H 0.793432 0.008574 0.208028 0.044 Uiso 1 1 calc GR
H20C H 0.798426 0.132715 0.244085 0.044 Uiso 1 1 calc GR
C21 C 0.6012(3) -0.0061(2) 0.35784(18) 0.0346(6) Uani 1 1 d .
H21A H 0.655591 0.029716 0.395692 0.052 Uiso 1 1 calc GR
H21B H 0.654348 -0.093760 0.358069 0.052 Uiso 1 1 calc GR
H21C H 0.503400 -0.013738 0.385992 0.052 Uiso 1 1 calc GR
C22 C 0.5000(3) 0.0289(2) 0.19205(18) 0.0238(5) Uani 1 1 d .
H22A H 0.404002 0.016973 0.221837 0.036 Uiso 1 1 calc GR
H22B H 0.556545 -0.056989 0.190798 0.036 Uiso 1 1 calc GR
H22C H 0.486134 0.089180 0.126242 0.036 Uiso 1 1 calc GR
C23 C 0.1136(2) 0.3479(2) 0.34854(15) 0.0177(4) Uani 1 1 d .
C24 C 0.1446(3) 0.2446(2) 0.45129(17) 0.0281(5) Uani 1 1 d .
H24A H 0.188749 0.157703 0.445028 0.042 Uiso 1 1 calc GR
H24B H 0.052091 0.238220 0.487155 0.042 Uiso 1 1 calc GR
H24C H 0.212157 0.273342 0.485713 0.042 Uiso 1 1 calc GR
C25 C 0.0123(3) 0.2979(2) 0.29139(18) 0.0269(5) Uani 1 1 d .
H25A H -0.010565 0.364022 0.228403 0.040 Uiso 1 1 calc GR
H25B H -0.079047 0.284232 0.327367 0.040 Uiso 1 1 calc GR
H25C H 0.063097 0.214072 0.282716 0.040 Uiso 1 1 calc GR
C26 C 0.0257(2) 0.4765(2) 0.36627(16) 0.0209(4) Uani 1 1 d .
H26A H 0.085559 0.507917 0.403972 0.031 Uiso 1 1 calc GR
H26B H -0.064894 0.457555 0.401529 0.031 Uiso 1 1 calc GR
H26C H 0.001084 0.544966 0.304453 0.031 Uiso 1 1 calc GR
B1 B 0.2088(2) 0.6248(2) 0.22916(16) 0.0145(4) Uani 1 1 d .

loop_
_atom_site_aniso_label
_atom_site_aniso_U_11
_atom_site_aniso_U_22
_atom_site_aniso_U_33
_atom_site_aniso_U_23
_atom_site_aniso_U_13
_atom_site_aniso_U_12
Br1 0.04745(17) 0.04189(15) 0.01688(12) -0.00773(10) -0.00856(11) -0.02024(12)
Br2 0.02115(12) 0.01918(11) 0.02503(13) 0.00045(9) -0.00879(9) -0.00220(8)
O1 0.0217(7) 0.0201(7) 0.0133(7) -0.0044(6) -0.0044(6) -0.0052(6)
O2 0.0155(7) 0.0141(6) 0.0140(7) -0.0037(5) -0.0036(5) -0.0012(5)
C1 0.0162(9) 0.0177(9) 0.0128(9) -0.0028(7) -0.0019(7) -0.0048(7)
C2 0.0188(10) 0.0181(9) 0.0198(10) -0.0058(8) 0.0024(8) -0.0039(8)
C3 0.0303(12) 0.0218(10) 0.0224(11) -0.0123(9) 0.0069(9) -0.0110(9)
C4 0.0258(11) 0.0257(10) 0.0132(10) -0.0078(8) 0.0020(8) -0.0138(9)
C5 0.0138(9) 0.0139(8) 0.0170(10) -0.0046(7) 0.0016(7) -0.0032(7)
C6 0.0172(10) 0.0199(9) 0.0172(10) -0.0077(8) 0.0006(8) -0.0040(8)
C7 0.0189(10) 0.0270(10) 0.0124(9) -0.0067(8) -0.0008(8) -0.0089(8)
C8 0.0141(9) 0.0170(9) 0.0143(9) 0.0008(7) -0.0028(7) -0.0050(7)
C9 0.0164(9) 0.0139(8) 0.0113(9) -0.0024(7) -0.0029(7) -0.0044(7)
C10 0.0156(9) 0.0135(8) 0.0125(9) -0.0029(7) -0.0029(7) -0.0041(7)
C11 0.0149(9) 0.0158(9) 0.0171(10) -0.0053(8) -0.0028(7) -0.0033(7)
C12 0.0193(10) 0.0128(8) 0.0150(9) -0.0050(7) -0.0059(8) -0.0019(7)
C13 0.0231(10) 0.0133(8) 0.0170(10) -0.0025(8) -0.0034(8) -0.0074(8)
C14 0.0184(9) 0.0175(9) 0.0113(9) -0.0027(7) -0.0016(7) -0.0074(8)
C15 0.0143(9) 0.0144(8) 0.0166(10) -0.0038(7) -0.0003(7) -0.0055(7)
C16 0.0200(10) 0.0163(9) 0.0197(11) 0.0009(8) 0.0025(8) -0.0056(8)
C17 0.0247(11) 0.0189(10) 0.0230(11) -0.0025(9) -0.0055(9) -0.0090(8)
C18 0.0213(11) 0.0221(10) 0.0267(12) -0.0072(9) 0.0083(9) -0.0097(9)
C19 0.0227(10) 0.0137(9) 0.0219(11) -0.0074(8) -0.0058(9) -0.0010(8)
C20 0.0195(11) 0.0220(11) 0.0504(16) -0.0187(11) -0.0064(10) 0.0011(9)
C21 0.0544(17) 0.0181(10) 0.0258(13) -0.0050(10) -0.0146(12) 0.0077(11)
C22 0.0269(11) 0.0206(10) 0.0282(12) -0.0122(9) 0.0004(9) -0.0068(9)
C23 0.0191(10) 0.0200(9) 0.0143(10) -0.0034(8) 0.0003(8) -0.0075(8)
C24 0.0297(12) 0.0284(12) 0.0201(11) 0.0014(9) 0.0054(9) -0.0075(10)
C25 0.0211(11) 0.0343(12) 0.0327(13) -0.0169(11) 0.0031(10) -0.0125(10)
C26 0.0192(10) 0.0265(11) 0.0178(10) -0.0069(9) 0.0068(8) -0.0082(9)
B1 0.0155(10) 0.0150(10) 0.0133(10) -0.0033(8) 0.0027(8) -0.0060(8)

loop_
_atom_type_symbol
_atom_type_description
_atom_type_scat_dispersion_real
_atom_type_scat_dispersion_imag
_atom_type_scat_source
C C 0.0033 0.0016 'International Tables Vol C Tables 4.2.6.8 and 6.1.1.4'
H H 0.0000 0.0000 'International Tables Vol C Tables 4.2.6.8 and 6.1.1.4'
B B 0.0013 0.0007 'International Tables Vol C Tables 4.2.6.8 and 6.1.1.4'
O O 0.0106 0.0060 'International Tables Vol C Tables 4.2.6.8 and 6.1.1.4'
Br Br -0.2901 2.4595 'International Tables Vol C Tables 4.2.6.8 and 6.1.1.4'

loop_
_geom_angle_atom_site_label_1
_geom_angle_atom_site_label_2
_geom_angle_atom_site_label_3
_geom_angle
C4 O1 C1 106.52(16)
C8 O2 C5 106.26(15)
O1 C1 B1 116.48(17)
C2 C1 O1 107.89(18)
C2 C1 B1 135.63(19)
C1 C2 H2 126.0
C1 C2 C3 107.95(19)
C3 C2 H2 126.0
C2 C3 H3 127.3
C4 C3 C2 105.31(19)
C4 C3 H3 127.3
O1 C4 Br1 115.92(16)
C3 C4 Br1 131.74(17)
C3 C4 O1 112.33(19)
O2 C5 B1 121.43(17)
C6 C5 O2 107.75(17)
C6 C5 B1 130.62(19)
C5 C6 H6 125.7
C5 C6 C7 108.63(19)
C7 C6 H6 125.7
C6 C7 H7 127.7
C8 C7 C6 104.61(18)
C8 C7 H7 127.7
O2 C8 Br2 116.75(15)
O2 C8 C7 112.75(18)
C7 C8 Br2 130.50(16)
C10 C9 C14 118.31(18)
C10 C9 B1 121.50(16)
C14 C9 B1 119.93(17)
C9 C10 C15 125.30(17)
C11 C10 C9 119.16(17)
C11 C10 C15 115.40(17)
C10 C11 H11 118.4
C12 C11 C10 123.26(19)
C12 C11 H11 118.4
C11 C12 C19 123.05(19)
C13 C12 C11 116.59(18)
C13 C12 C19 120.37(17)
C12 C13 H13 118.2
C12 C13 C14 123.69(18)
C14 C13 H13 118.2
C9 C14 C23 126.53(18)
C13 C14 C9 118.85(19)
C13 C14 C23 114.61(17)
C16 C15 C10 114.77(16)
C16 C15 C17 108.65(17)
C16 C15 C18 105.12(17)
C17 C15 C10 108.23(16)
C18 C15 C10 111.45(16)
C18 C15 C17 108.43(17)
C15 C16 H16A 109.5
C15 C16 H16B 109.5
C15 C16 H16C 109.5
H16A C16 H16B 109.5
H16A C16 H16C 109.5
H16B C16 H16C 109.5
C15 C17 H17A 109.5
C15 C17 H17B 109.5
C15 C17 H17C 109.5
H17A C17 H17B 109.5
H17A C17 H17C 109.5
H17B C17 H17C 109.5
C15 C18 H18A 109.5
C15 C18 H18B 109.5
C15 C18 H18C 109.5
H18A C18 H18B 109.5
H18A C18 H18C 109.5
H18B C18 H18C 109.5
C12 C19 C20 112.58(17)
C12 C19 C21 110.11(18)
C12 C19 C22 108.27(17)
C20 C19 C21 108.9(2)
C20 C19 C22 108.19(18)
C21 C19 C22 108.68(19)
C19 C20 H20A 109.5
C19 C20 H20B 109.5
C19 C20 H20C 109.5
H20A C20 H20B 109.5
H20A C20 H20C 109.5
H20B C20 H20C 109.5
C19 C21 H21A 109.5
C19 C21 H21B 109.5
C19 C21 H21C 109.5
H21A C21 H21B 109.5
H21A C21 H21C 109.5
H21B C21 H21C 109.5
C19 C22 H22A 109.5
C19 C22 H22B 109.5
C19 C22 H22C 109.5
H22A C22 H22B 109.5
H22A C22 H22C 109.5
H22B C22 H22C 109.5
C24 C23 C14 108.94(17)
C25 C23 C14 108.93(17)
C25 C23 C24 109.44(18)
C26 C23 C14 116.01(16)
C26 C23 C24 105.37(18)
C26 C23 C25 107.98(18)
C23 C24 H24A 109.5
C23 C24 H24B 109.5
C23 C24 H24C 109.5
H24A C24 H24B 109.5
H24A C24 H24C 109.5
H24B C24 H24C 109.5
C23 C25 H25A 109.5
C23 C25 H25B 109.5
C23 C25 H25C 109.5
H25A C25 H25B 109.5
H25A C25 H25C 109.5
H25B C25 H25C 109.5
C23 C26 H26A 109.5
C23 C26 H26B 109.5
C23 C26 H26C 109.5
H26A C26 H26B 109.5
H26A C26 H26C 109.5
H26B C26 H26C 109.5
C1 B1 C9 123.14(18)
C5 B1 C1 121.91(18)
C5 B1 C9 114.93(17)

loop_
_geom_bond_atom_site_label_1
_geom_bond_atom_site_label_2
_geom_bond_distance
Br1 C4 1.861(2)
Br2 C8 1.856(2)
O1 C1 1.399(2)
O1 C4 1.347(3)
O2 C5 1.397(2)
O2 C8 1.348(2)
C1 C2 1.360(3)
C1 B1 1.539(3)
C2 H2 0.9300
C2 C3 1.428(3)
C3 H3 0.9300
C3 C4 1.338(3)
C5 C6 1.367(3)
C5 B1 1.539(3)
C6 H6 0.9300
C6 C7 1.419(3)
C7 H7 0.9300
C7 C8 1.349(3)
C9 C10 1.426(3)
C9 C14 1.427(3)
C9 B1 1.585(3)
C10 C11 1.397(3)
C10 C15 1.552(3)
C11 H11 0.9300
C11 C12 1.392(3)
C12 C13 1.384(3)
C12 C19 1.529(3)
C13 H13 0.9300
C13 C14 1.398(3)
C14 C23 1.553(3)
C15 C16 1.534(3)
C15 C17 1.538(3)
C15 C18 1.537(3)
C16 H16A 0.9600
C16 H16B 0.9600
C16 H16C 0.9600
C17 H17A 0.9600
C17 H17B 0.9600
C17 H17C 0.9600
C18 H18A 0.9600
C18 H18B 0.9600
C18 H18C 0.9600
C19 C20 1.535(3)
C19 C21 1.537(3)
C19 C22 1.540(3)
C20 H20A 0.9600
C20 H20B 0.9600
C20 H20C 0.9600
C21 H21A 0.9600
C21 H21B 0.9600
C21 H21C 0.9600
C22 H22A 0.9600
C22 H22B 0.9600
C22 H22C 0.9600
C23 C24 1.541(3)
C23 C25 1.538(3)
C23 C26 1.528(3)
C24 H24A 0.9600
C24 H24B 0.9600
C24 H24C 0.9600
C25 H25A 0.9600
C25 H25B 0.9600
C25 H25C 0.9600
C26 H26A 0.9600
C26 H26B 0.9600
C26 H26C 0.9600
